data_1565744
loop_
_publ_author_name
'Yakubu, Abdallah'
'Suzuki, Takayoshi'
'Kita, Masakazu'

_publ_section_title
;
 Dinuclear lanthanoid(III) dithiocarbamato complexes bridged by
 (E)-N-benzylidenepicolinohydrazonate: Syntheses, crystal structures and
 spectroscopic properties
;
_journal_name_full 'Inorganica Chimica Acta'
_journal_page_first 119124
_journal_paper_doi 10.1016/j.ica.2019.119124
_journal_volume 498
_journal_year 2019
_chemical_formula_moiety 'C41 H48 Cl6 N10 Nd2 O3 S8'
_chemical_formula_sum 'C41 H48 Cl6 N10 Nd2 O3 S8'
_chemical_formula_weight 1486.55
_space_group_crystal_system triclinic
_space_group_IT_number 2
_space_group_name_Hall '-P 1'
_space_group_name_H-M_alt 'P -1'
_atom_sites_solution_hydrogens geom
_atom_sites_solution_primary direct
_atom_sites_solution_secondary difmap
_audit_creation_method SHELXL-2014/7
_cell_angle_alpha 67.8250(10)
_cell_angle_beta 75.721(3)
_cell_angle_gamma 69.064(3)
_cell_formula_units_Z 2
_cell_length_a 11.4229(6)
_cell_length_b 15.3318(5)
_cell_length_c 19.2918(6)
_cell_measurement_reflns_used 19650
_cell_measurement_temperature 188(2)
_cell_measurement_theta_max 27.56
_cell_measurement_theta_min 3.00
_cell_volume 2897.7(2)
_computing_cell_refinement 'RAPID AUTO'
_computing_data_collection 'RAPID AUTO (Rigaku)'
_computing_data_reduction 'RAPID AUTO'
_computing_molecular_graphics 'CrystalStructure 4.3'
_computing_publication_material 'CrystalStructure 4.3 (Rigaku, 2018)'
_computing_structure_refinement 'SHELXL-2014/7 (Sheldrick, 2014)'
_computing_structure_solution 'SHELXT Version 2014/5 (Sheldrick, 2014)'
_diffrn_ambient_temperature 188(2)
_diffrn_detector_area_resol_mean 10.000
_diffrn_measured_fraction_theta_full 0.995
_diffrn_measured_fraction_theta_max 0.983
_diffrn_measurement_device_type 'Rigaku R-AXIS RAPID'
_diffrn_measurement_method \w
_diffrn_radiation_type MoK\a
_diffrn_radiation_wavelength 0.71075
_diffrn_reflns_av_R_equivalents 0.0466
_diffrn_reflns_av_unetI/netI 0.0580
_diffrn_reflns_Laue_measured_fraction_full 0.995
_diffrn_reflns_Laue_measured_fraction_max 0.983
_diffrn_reflns_limit_h_max 14
_diffrn_reflns_limit_h_min -14
_diffrn_reflns_limit_k_max 18
_diffrn_reflns_limit_k_min -19
_diffrn_reflns_limit_l_max 24
_diffrn_reflns_limit_l_min -21
_diffrn_reflns_number 27969
_diffrn_reflns_point_group_measured_fraction_full 0.995
_diffrn_reflns_point_group_measured_fraction_max 0.983
_diffrn_reflns_theta_full 25.242
_diffrn_reflns_theta_max 27.486
_diffrn_reflns_theta_min 3.003
_exptl_absorpt_coefficient_mu 2.383
_exptl_absorpt_correction_T_max 0.788
_exptl_absorpt_correction_T_min 0.648
_exptl_absorpt_correction_type numerical
_exptl_absorpt_process_details 'NUMABS (Rigaku, 1999)'
_exptl_crystal_colour green
_exptl_crystal_density_diffrn 1.704
_exptl_crystal_density_method 'not measured'
_exptl_crystal_description block
_exptl_crystal_F_000 1476
_exptl_crystal_size_max 0.150
_exptl_crystal_size_mid 0.150
_exptl_crystal_size_min 0.100
_refine_diff_density_max 5.678
_refine_diff_density_min -1.777
_refine_diff_density_rms 0.267
_refine_ls_extinction_coef .
_refine_ls_extinction_method none
_refine_ls_goodness_of_fit_ref 1.111
_refine_ls_hydrogen_treatment constr
_refine_ls_matrix_type full
_refine_ls_number_parameters 631
_refine_ls_number_reflns 13061
_refine_ls_number_restraints 0
_refine_ls_restrained_S_all 1.111
_refine_ls_R_factor_all 0.0933
_refine_ls_R_factor_gt 0.0630
_refine_ls_shift/su_max 0.001
_refine_ls_shift/su_mean 0.000
_refine_ls_structure_factor_coef Fsqd
_refine_ls_weighting_details 'w=1/[\s^2^(Fo^2^)+(0.1082P)^2^+16.1934P] where P=(Fo^2^+2Fc^2^)/3'
_refine_ls_weighting_scheme calc
_refine_ls_wR_factor_gt 0.1727
_refine_ls_wR_factor_ref 0.2109
_reflns_Friedel_coverage 0.000
_reflns_Friedel_fraction_full .
_reflns_Friedel_fraction_max .
_reflns_number_gt 9392
_reflns_number_total 13061
_reflns_threshold_expression 'I > 2\s(I)'
_cod_data_source_file 3a_Nd_Me2dtc_bphz.cif
_cod_data_source_block '[Nd2(Me2dtc)4(Lbph)]'
_cod_database_code 1565744
_shelx_shelxl_version_number 2014/7
_shelx_space_group_comment
;
The symmetry employed for this shelxl refinement is uniquely defined
by the following loop, which should always be used as a source of
symmetry information in preference to the above space-group names.
They are only intended as comments.
;
_shelx_estimated_absorpt_t_min 0.716
_shelx_estimated_absorpt_t_max 0.797

loop_
_space_group_symop_operation_xyz
'x, y, z'
'-x, -y, -z'

loop_
_atom_site_label
_atom_site_type_symbol
_atom_site_fract_x
_atom_site_fract_y
_atom_site_fract_z
_atom_site_U_iso_or_equiv
_atom_site_adp_type
_atom_site_occupancy
_atom_site_site_symmetry_order
_atom_site_calc_flag
_atom_site_refinement_flags_posn
_atom_site_refinement_flags_adp
_atom_site_refinement_flags_occupancy
_atom_site_disorder_assembly
_atom_site_disorder_group
Nd1 Nd 0.34532(4) 0.58080(3) 0.05103(2) 0.02791(13) Uani 1 1 d . . . . .
Nd2 Nd 0.39665(4) 0.12370(3) 0.53436(2) 0.02844(13) Uani 1 1 d . . . . .
Cl1 Cl -0.0903(3) 0.3090(3) 0.42379(18) 0.0710(8) Uani 1 1 d . . . . .
Cl2 Cl -0.1013(5) 0.1995(4) 0.3359(3) 0.1161(17) Uani 1 1 d . . . . .
Cl3 Cl -0.1939(4) 0.4092(3) 0.2830(2) 0.0974(13) Uani 1 1 d . . . . .
Cl4 Cl 1.4093(11) -0.002(2) 0.0736(7) 0.368(12) Uani 1 1 d . . . . .
Cl5 Cl 1.5250(18) -0.1123(8) 0.0153(13) 0.353(11) Uani 1 1 d . . . . .
Cl6 Cl -0.5545(15) 0.5008(8) 0.5776(6) 0.283(7) Uani 1 1 d . . . . .
S1 S 0.2688(2) 0.67206(18) 0.16979(14) 0.0428(5) Uani 1 1 d . . . . .
S2 S 0.5379(2) 0.60985(17) 0.10618(14) 0.0390(5) Uani 1 1 d . . . . .
S3 S 0.2127(2) 0.57493(19) -0.05652(15) 0.0454(6) Uani 1 1 d . . . . .
S4 S 0.0730(2) 0.65919(18) 0.06598(15) 0.0453(6) Uani 1 1 d . . . . .
S5 S 0.1414(2) 0.26948(19) 0.52213(16) 0.0503(6) Uani 1 1 d . . . . .
S6 S 0.3102(3) 0.26965(19) 0.61450(16) 0.0500(6) Uani 1 1 d . . . . .
S7 S 0.5560(2) 0.02163(16) 0.65892(12) 0.0369(5) Uani 1 1 d . . . . .
S8 S 0.6208(2) 0.18452(18) 0.52834(13) 0.0415(5) Uani 1 1 d . . . . .
O1 O 0.4853(5) 0.4175(4) 0.0540(3) 0.0303(12) Uani 1 1 d . . . . .
O2 O 0.5466(5) 0.0572(4) 0.4381(3) 0.0282(11) Uani 1 1 d . . . . .
O3 O 0.2737(6) 0.0926(5) 0.4583(4) 0.0416(14) Uani 1 1 d . . . . .
N1 N 0.2881(7) 0.4306(5) 0.1604(4) 0.0342(15) Uani 1 1 d . . . . .
N2 N 0.5462(6) 0.2448(5) 0.1045(4) 0.0340(15) Uani 1 1 d . . . . .
N3 N 0.6467(6) 0.2502(5) 0.0452(4) 0.0325(15) Uani 1 1 d . . . . .
N4 N -0.0379(8) 0.6422(6) -0.0319(5) 0.050(2) Uani 1 1 d . . . . .
N5 N 0.4562(9) 0.6926(7) 0.2141(6) 0.055(2) Uani 1 1 d . . . . .
N6 N 0.4423(7) 0.2527(5) 0.4023(4) 0.0402(17) Uani 1 1 d . . . . .
N7 N 0.6841(7) 0.0798(5) 0.3261(4) 0.0337(15) Uani 1 1 d . . . . .
N8 N 0.7312(7) -0.0229(5) 0.3503(4) 0.0341(15) Uani 1 1 d . . . . .
N9 N 0.0690(10) 0.3742(7) 0.6162(6) 0.064(3) Uani 1 1 d . . . . .
N10 N 0.7541(7) 0.0813(6) 0.6442(4) 0.0421(18) Uani 1 1 d . . . . .
C1 C 0.1905(9) 0.4393(7) 0.2138(6) 0.049(2) Uani 1 1 d . . . . .
H1 H 0.1344 0.5034 0.2106 0.059 Uiso 1 1 calc R U . . .
C2 C 0.1652(12) 0.3598(8) 0.2747(7) 0.061(3) Uani 1 1 d . . . . .
H2 H 0.0970 0.3702 0.3133 0.073 Uiso 1 1 calc R U . . .
C3 C 0.2407(11) 0.2664(8) 0.2776(6) 0.053(3) Uani 1 1 d . . . . .
H3 H 0.2249 0.2107 0.3177 0.064 Uiso 1 1 calc R U . . .
C4 C 0.3427(10) 0.2547(7) 0.2197(6) 0.050(2) Uani 1 1 d . . . . .
H4 H 0.3961 0.1910 0.2194 0.060 Uiso 1 1 calc R U . . .
C5 C 0.3629(7) 0.3393(6) 0.1628(4) 0.0296(16) Uani 1 1 d . . . . .
C6 C 0.4700(8) 0.3342(6) 0.1030(5) 0.0325(17) Uani 1 1 d . . . . .
C7 C 0.7256(8) 0.1678(6) 0.0403(5) 0.0347(18) Uani 1 1 d . . . . .
H7 H 0.7912 0.1753 -0.0008 0.042 Uiso 1 1 calc R U . . .
C8 C 0.7352(8) 0.0655(6) 0.0844(5) 0.0336(18) Uani 1 1 d . . . . .
C9 C 0.6560(10) 0.0311(8) 0.1498(5) 0.046(2) Uani 1 1 d . . . . .
H9 H 0.5883 0.0757 0.1706 0.055 Uiso 1 1 calc R U . . .
C10 C 0.6800(10) -0.0718(7) 0.1840(6) 0.052(3) Uani 1 1 d . . . . .
H10 H 0.6272 -0.0964 0.2283 0.062 Uiso 1 1 calc R U . . .
C11 C 0.7794(10) -0.1386(8) 0.1542(6) 0.052(2) Uani 1 1 d . . . . .
H11 H 0.7933 -0.2075 0.1782 0.062 Uiso 1 1 calc R U . . .
C12 C 0.8574(10) -0.1038(7) 0.0897(6) 0.050(2) Uani 1 1 d . . . . .
H12 H 0.9252 -0.1488 0.0693 0.060 Uiso 1 1 calc R U . . .
C13 C 0.8359(10) -0.0019(7) 0.0547(6) 0.049(2) Uani 1 1 d . . . . .
H13 H 0.8895 0.0219 0.0105 0.059 Uiso 1 1 calc R U . . .
C14 C 0.0707(8) 0.6272(6) -0.0099(6) 0.040(2) Uani 1 1 d . . . . .
C15 C -0.0431(11) 0.6182(8) -0.0977(7) 0.062(3) Uani 1 1 d . . . . .
H15A H -0.1315 0.6346 -0.1046 0.074 Uiso 1 1 calc R U . . .
H15B H 0.0007 0.6563 -0.1428 0.074 Uiso 1 1 calc R U . . .
H15C H -0.0020 0.5476 -0.0896 0.074 Uiso 1 1 calc R U . . .
C16 C -0.1582(10) 0.6859(10) 0.0054(9) 0.078(4) Uani 1 1 d . . . . .
H16A H -0.2262 0.6904 -0.0195 0.093 Uiso 1 1 calc R U . . .
H16B H -0.1678 0.6449 0.0584 0.093 Uiso 1 1 calc R U . . .
H16C H -0.1624 0.7520 0.0028 0.093 Uiso 1 1 calc R U . . .
C17 C 0.4238(9) 0.6624(6) 0.1672(5) 0.0362(19) Uani 1 1 d . . . . .
C18 C 0.3638(13) 0.7413(11) 0.2651(7) 0.073(4) Uani 1 1 d . . . . .
H18A H 0.4076 0.7573 0.2943 0.088 Uiso 1 1 calc R U . . .
H18B H 0.3070 0.8021 0.2357 0.088 Uiso 1 1 calc R U . . .
H18C H 0.3146 0.6973 0.2995 0.088 Uiso 1 1 calc R U . . .
C19 C 0.5878(12) 0.6866(11) 0.2133(8) 0.073(4) Uani 1 1 d . . . . .
H19A H 0.5919 0.7123 0.2517 0.088 Uiso 1 1 calc R U . . .
H19B H 0.6401 0.6177 0.2241 0.088 Uiso 1 1 calc R U . . .
H19C H 0.6191 0.7257 0.1635 0.088 Uiso 1 1 calc R U . . .
C20 C 0.1610(10) 0.3112(7) 0.5874(6) 0.048(2) Uani 1 1 d . . . . .
C21 C -0.0567(12) 0.4098(11) 0.5959(11) 0.094(5) Uani 1 1 d . . . . .
H21A H -0.1112 0.4557 0.6231 0.112 Uiso 1 1 calc R U . . .
H21B H -0.0543 0.4439 0.5414 0.112 Uiso 1 1 calc R U . . .
H21C H -0.0903 0.3541 0.6095 0.112 Uiso 1 1 calc R U . . .
C22 C 0.0860(16) 0.4087(12) 0.6721(10) 0.100(6) Uani 1 1 d . . . . .
H22A H 0.0064 0.4548 0.6858 0.120 Uiso 1 1 calc R U . . .
H22B H 0.1113 0.3525 0.7170 0.120 Uiso 1 1 calc R U . . .
H22C H 0.1518 0.4422 0.6513 0.120 Uiso 1 1 calc R U . . .
C23 C 0.6550(8) 0.0952(6) 0.6130(5) 0.0356(18) Uani 1 1 d . . . . .
C24 C 0.7860(11) 0.0018(9) 0.7160(7) 0.060(3) Uani 1 1 d . . . . .
H24A H 0.8620 0.0038 0.7295 0.072 Uiso 1 1 calc R U . . .
H24B H 0.7155 0.0113 0.7560 0.072 Uiso 1 1 calc R U . . .
H24C H 0.8015 -0.0622 0.7099 0.072 Uiso 1 1 calc R U . . .
C25 C 0.8420(11) 0.1384(11) 0.6065(7) 0.068(3) Uani 1 1 d . . . . .
H25A H 0.9087 0.1178 0.6381 0.082 Uiso 1 1 calc R U . . .
H25B H 0.8799 0.1275 0.5579 0.082 Uiso 1 1 calc R U . . .
H25C H 0.7971 0.2085 0.5981 0.082 Uiso 1 1 calc R U . . .
C26 C 0.1647(10) 0.0591(8) 0.4862(7) 0.052(3) Uani 1 1 d . . . . .
H26A H 0.1358 0.0533 0.4448 0.063 Uiso 1 1 calc R U . . .
H26B H 0.1857 -0.0054 0.5253 0.063 Uiso 1 1 calc R U . . .
H26C H 0.0974 0.1062 0.5079 0.063 Uiso 1 1 calc R U . . .
C27 C 0.3879(11) 0.3491(7) 0.3849(6) 0.050(2) Uani 1 1 d . . . . .
H27 H 0.3210 0.3732 0.4197 0.060 Uiso 1 1 calc R U . . .
C28 C 0.4237(11) 0.4169(7) 0.3183(6) 0.055(3) Uani 1 1 d . . . . .
H28 H 0.3824 0.4855 0.3081 0.066 Uiso 1 1 calc R U . . .
C29 C 0.5192(11) 0.3830(7) 0.2679(6) 0.054(3) Uani 1 1 d . . . . .
H29 H 0.5454 0.4271 0.2216 0.065 Uiso 1 1 calc R U . . .
C30 C 0.5755(10) 0.2846(7) 0.2858(5) 0.044(2) Uani 1 1 d . . . . .
H30 H 0.6440 0.2598 0.2521 0.053 Uiso 1 1 calc R U . . .
C31 C 0.5356(8) 0.2199(6) 0.3516(5) 0.0369(19) Uani 1 1 d . . . . .
C32 C 0.5932(8) 0.1100(6) 0.3736(4) 0.0297(16) Uani 1 1 d . . . . .
C33 C 0.8307(8) -0.0590(6) 0.3083(5) 0.0348(18) Uani 1 1 d . . . . .
H33 H 0.8582 -0.1290 0.3243 0.042 Uiso 1 1 calc R U . . .
C34 C 0.9098(8) -0.0135(6) 0.2409(5) 0.0323(17) Uani 1 1 d . . . . .
C35 C 0.8965(10) 0.0867(7) 0.2071(5) 0.043(2) Uani 1 1 d . . . . .
H35 H 0.8299 0.1330 0.2267 0.052 Uiso 1 1 calc R U . . .
C36 C 0.9802(10) 0.1192(8) 0.1449(5) 0.047(2) Uani 1 1 d . . . . .
H36 H 0.9705 0.1878 0.1219 0.056 Uiso 1 1 calc R U . . .
C37 C 1.0762(10) 0.0529(8) 0.1170(6) 0.051(3) Uani 1 1 d . . . . .
H37 H 1.1329 0.0761 0.0745 0.061 Uiso 1 1 calc R U . . .
C38 C 1.0934(10) -0.0480(8) 0.1493(6) 0.050(2) Uani 1 1 d . . . . .
H38 H 1.1612 -0.0935 0.1295 0.060 Uiso 1 1 calc R U . . .
C39 C 1.0092(8) -0.0806(7) 0.2110(5) 0.039(2) Uani 1 1 d . . . . .
H39 H 1.0189 -0.1492 0.2333 0.047 Uiso 1 1 calc R U . . .
C40 C -0.1745(12) 0.3037(10) 0.3616(8) 0.067(3) Uani 1 1 d . . . . .
H40 H -0.2603 0.3003 0.3887 0.080 Uiso 1 1 calc R U . . .
C41 C 1.468(10) 0.003(4) 0.003(7) 0.88(10) Uani 1 1 d . . . . .

loop_
_atom_site_aniso_label
_atom_site_aniso_U_11
_atom_site_aniso_U_22
_atom_site_aniso_U_33
_atom_site_aniso_U_23
_atom_site_aniso_U_13
_atom_site_aniso_U_12
Nd1 0.0248(2) 0.0209(2) 0.0331(2) -0.00717(17) -0.00149(17) -0.00409(16)
Nd2 0.0281(2) 0.0238(2) 0.0301(2) -0.00751(17) -0.00526(17) -0.00390(16)
Cl1 0.074(2) 0.090(2) 0.0548(17) -0.0206(16) -0.0021(15) -0.0376(18)
Cl2 0.110(4) 0.106(3) 0.162(5) -0.076(3) -0.040(3) -0.016(3)
Cl3 0.092(3) 0.111(3) 0.079(2) -0.004(2) -0.027(2) -0.035(2)
Cl4 0.142(8) 0.78(4) 0.181(10) -0.129(16) 0.021(7) -0.188(15)
Cl5 0.401(19) 0.157(8) 0.57(3) -0.034(12) -0.39(2) -0.037(10)
Cl6 0.51(2) 0.232(10) 0.186(8) -0.086(8) 0.056(11) -0.247(13)
S1 0.0394(12) 0.0416(12) 0.0481(13) -0.0241(11) -0.0001(10) -0.0061(10)
S2 0.0336(11) 0.0383(12) 0.0470(13) -0.0167(10) -0.0028(9) -0.0109(9)
S3 0.0341(12) 0.0506(14) 0.0548(15) -0.0265(12) -0.0096(10) -0.0035(10)
S4 0.0293(11) 0.0396(12) 0.0598(15) -0.0207(11) -0.0007(10) -0.0002(9)
S5 0.0423(13) 0.0423(13) 0.0588(16) -0.0182(12) -0.0148(12) 0.0038(10)
S6 0.0508(15) 0.0447(13) 0.0620(16) -0.0301(12) -0.0080(12) -0.0084(11)
S7 0.0388(12) 0.0363(11) 0.0336(11) -0.0067(9) -0.0075(9) -0.0117(9)
S8 0.0405(12) 0.0428(12) 0.0414(12) -0.0054(10) -0.0080(10) -0.0192(10)
O1 0.030(3) 0.022(3) 0.031(3) -0.004(2) -0.003(2) -0.004(2)
O2 0.032(3) 0.021(3) 0.032(3) -0.012(2) -0.004(2) -0.004(2)
O3 0.035(3) 0.040(3) 0.050(4) -0.016(3) -0.009(3) -0.008(3)
N1 0.033(4) 0.028(4) 0.033(4) -0.007(3) 0.002(3) -0.006(3)
N2 0.026(3) 0.029(4) 0.040(4) -0.009(3) 0.001(3) -0.005(3)
N3 0.031(4) 0.027(3) 0.031(4) -0.003(3) -0.004(3) -0.005(3)
N4 0.035(4) 0.039(4) 0.075(6) -0.010(4) -0.018(4) -0.012(3)
N5 0.053(5) 0.051(5) 0.065(6) -0.027(4) -0.008(4) -0.012(4)
N6 0.043(4) 0.031(4) 0.041(4) -0.005(3) -0.017(3) -0.004(3)
N7 0.032(4) 0.029(4) 0.034(4) -0.006(3) -0.003(3) -0.007(3)
N8 0.030(4) 0.033(4) 0.040(4) -0.013(3) -0.002(3) -0.010(3)
N9 0.060(6) 0.050(5) 0.079(7) -0.034(5) 0.008(5) -0.008(4)
N10 0.036(4) 0.055(5) 0.043(4) -0.019(4) -0.009(3) -0.015(4)
C1 0.036(5) 0.035(5) 0.055(6) -0.009(4) 0.013(4) -0.005(4)
C2 0.064(7) 0.051(6) 0.052(6) -0.014(5) 0.014(5) -0.013(5)
C3 0.061(7) 0.039(5) 0.048(6) -0.005(4) -0.001(5) -0.015(5)
C4 0.056(6) 0.038(5) 0.044(6) 0.000(4) -0.009(5) -0.011(4)
C5 0.028(4) 0.029(4) 0.027(4) -0.007(3) 0.001(3) -0.007(3)
C6 0.036(4) 0.031(4) 0.029(4) -0.005(3) -0.011(3) -0.009(3)
C7 0.032(4) 0.024(4) 0.038(5) -0.002(3) -0.005(3) -0.006(3)
C8 0.037(5) 0.024(4) 0.034(4) -0.004(3) -0.013(4) -0.002(3)
C9 0.056(6) 0.047(6) 0.038(5) -0.013(4) -0.007(4) -0.019(5)
C10 0.053(6) 0.039(5) 0.051(6) -0.006(4) 0.001(5) -0.013(5)
C11 0.055(6) 0.037(5) 0.057(6) -0.005(5) -0.011(5) -0.014(5)
C12 0.051(6) 0.036(5) 0.054(6) -0.020(4) -0.006(5) 0.001(4)
C13 0.044(6) 0.043(5) 0.056(6) -0.018(5) -0.006(5) -0.006(4)
C14 0.032(4) 0.024(4) 0.053(6) -0.001(4) -0.008(4) -0.005(3)
C15 0.049(6) 0.052(6) 0.093(9) -0.015(6) -0.030(6) -0.019(5)
C16 0.030(6) 0.065(8) 0.127(12) -0.023(8) -0.010(7) -0.010(5)
C17 0.050(5) 0.024(4) 0.039(5) -0.013(3) -0.004(4) -0.014(4)
C18 0.079(9) 0.094(10) 0.062(8) -0.052(7) -0.006(7) -0.014(7)
C19 0.073(9) 0.086(9) 0.079(9) -0.041(8) -0.025(7) -0.019(7)
C20 0.048(6) 0.030(5) 0.054(6) -0.009(4) 0.000(5) -0.006(4)
C21 0.042(7) 0.081(10) 0.145(15) -0.054(10) 0.004(8) 0.004(6)
C22 0.103(12) 0.085(10) 0.111(13) -0.070(10) 0.026(10) -0.011(9)
C23 0.035(5) 0.039(5) 0.032(4) -0.016(4) 0.002(4) -0.009(4)
C24 0.059(7) 0.068(7) 0.067(7) -0.009(6) -0.036(6) -0.028(6)
C25 0.043(6) 0.109(10) 0.065(8) -0.030(7) 0.001(5) -0.041(7)
C26 0.044(6) 0.057(6) 0.070(7) -0.036(6) -0.008(5) -0.013(5)
C27 0.060(6) 0.026(5) 0.052(6) -0.010(4) -0.012(5) 0.000(4)
C28 0.071(8) 0.030(5) 0.058(7) -0.009(5) -0.017(6) -0.006(5)
C29 0.072(7) 0.038(5) 0.043(6) 0.005(4) -0.017(5) -0.017(5)
C30 0.056(6) 0.031(5) 0.035(5) -0.002(4) -0.007(4) -0.010(4)
C31 0.032(4) 0.032(4) 0.041(5) -0.005(4) -0.013(4) -0.005(3)
C32 0.035(4) 0.024(4) 0.024(4) 0.002(3) -0.008(3) -0.008(3)
C33 0.032(4) 0.030(4) 0.041(5) -0.010(4) -0.007(4) -0.007(3)
C34 0.030(4) 0.040(5) 0.027(4) -0.014(3) -0.001(3) -0.008(3)
C35 0.052(6) 0.041(5) 0.034(5) -0.013(4) 0.000(4) -0.014(4)
C36 0.056(6) 0.050(6) 0.031(5) -0.009(4) 0.004(4) -0.021(5)
C37 0.050(6) 0.065(7) 0.035(5) -0.012(5) 0.010(4) -0.029(5)
C38 0.037(5) 0.055(6) 0.051(6) -0.018(5) 0.000(4) -0.009(4)
C39 0.037(5) 0.038(5) 0.046(5) -0.016(4) -0.003(4) -0.013(4)
C40 0.054(7) 0.079(9) 0.075(8) -0.017(7) -0.011(6) -0.035(6)
C41 0.84(13) 0.12(2) 1.08(13) -0.20(5) 0.94(12) -0.16(5)

loop_
_atom_type_symbol
_atom_type_description
_atom_type_scat_dispersion_real
_atom_type_scat_dispersion_imag
_atom_type_scat_source
C C 0.0033 0.0016 'International Tables Vol C Tables 4.2.6.8 and 6.1.1.4'
H H 0.0000 0.0000 'International Tables Vol C Tables 4.2.6.8 and 6.1.1.4'
N N 0.0061 0.0033 'International Tables Vol C Tables 4.2.6.8 and 6.1.1.4'
O O 0.0106 0.0060 'International Tables Vol C Tables 4.2.6.8 and 6.1.1.4'
Cl Cl 0.1484 0.1585 'International Tables Vol C Tables 4.2.6.8 and 6.1.1.4'
Nd Nd -0.1943 3.0179 'International Tables Vol C Tables 4.2.6.8 and 6.1.1.4'
S S 0.1246 0.1234 'International Tables Vol C Tables 4.2.6.8 and 6.1.1.4'

loop_
_geom_angle_atom_site_label_1
_geom_angle_atom_site_label_2
_geom_angle_atom_site_label_3
_geom_angle
_geom_angle_site_symmetry_1
_geom_angle_site_symmetry_3
O1 Nd1 O1 66.7(2) . 2_665
O1 Nd1 N3 129.4(2) . 2_665
O1 Nd1 N3 62.7(2) 2_665 2_665
O1 Nd1 N1 63.08(19) . .
O1 Nd1 N1 129.69(19) 2_665 .
N3 Nd1 N1 167.3(2) 2_665 .
O1 Nd1 S4 131.73(14) . .
O1 Nd1 S4 135.29(14) 2_665 .
N3 Nd1 S4 87.50(16) 2_665 .
N1 Nd1 S4 80.96(16) . .
O1 Nd1 S2 88.33(14) . .
O1 Nd1 S2 77.56(14) 2_665 .
N3 Nd1 S2 80.91(17) 2_665 .
N1 Nd1 S2 103.13(17) . .
S4 Nd1 S2 132.75(7) . .
O1 Nd1 S3 89.14(14) . .
O1 Nd1 S3 81.76(14) 2_665 .
N3 Nd1 S3 84.20(17) 2_665 .
N1 Nd1 S3 94.78(17) . .
S4 Nd1 S3 61.55(7) . .
S2 Nd1 S3 158.41(7) . .
O1 Nd1 S1 128.63(14) . .
O1 Nd1 S1 133.15(14) 2_665 .
N3 Nd1 S1 88.15(17) 2_665 .
N1 Nd1 S1 83.47(16) . .
S4 Nd1 S1 72.75(7) . .
S2 Nd1 S1 61.30(7) . .
S3 Nd1 S1 133.89(7) . .
O1 Nd1 Nd1 33.36(13) . 2_665
O1 Nd1 Nd1 33.32(12) 2_665 2_665
N3 Nd1 Nd1 96.07(16) 2_665 2_665
N1 Nd1 Nd1 96.40(15) . 2_665
S4 Nd1 Nd1 145.45(6) . 2_665
S2 Nd1 Nd1 81.58(5) . 2_665
S3 Nd1 Nd1 84.56(5) . 2_665
S1 Nd1 Nd1 141.53(5) . 2_665
O2 Nd2 O2 63.9(2) . 2_656
O2 Nd2 O3 71.73(19) . .
O2 Nd2 O3 72.01(19) 2_656 .
O2 Nd2 N8 124.34(19) . 2_656
O2 Nd2 N8 61.2(2) 2_656 2_656
O3 Nd2 N8 83.4(2) . 2_656
O2 Nd2 N6 63.3(2) . .
O2 Nd2 N6 125.8(2) 2_656 .
O3 Nd2 N6 81.0(2) . .
N8 Nd2 N6 158.9(2) 2_656 .
O2 Nd2 S6 148.67(13) . .
O2 Nd2 S6 139.82(14) 2_656 .
O3 Nd2 S6 128.25(15) . .
N8 Nd2 S6 84.95(16) 2_656 .
N6 Nd2 S6 93.62(18) . .
O2 Nd2 S7 98.00(14) . .
O2 Nd2 S7 70.83(13) 2_656 .
O3 Nd2 S7 142.11(15) . .
N8 Nd2 S7 72.56(16) 2_656 .
N6 Nd2 S7 127.91(17) . .
S6 Nd2 S7 79.12(7) . .
O2 Nd2 S5 129.51(14) . .
O2 Nd2 S5 127.86(14) 2_656 .
O3 Nd2 S5 68.97(15) . .
N8 Nd2 S5 80.98(17) 2_656 .
N6 Nd2 S5 80.20(18) . .
S6 Nd2 S5 59.44(8) . .
S7 Nd2 S5 132.42(7) . .
O2 Nd2 S8 78.52(13) . .
O2 Nd2 S8 111.23(13) 2_656 .
O3 Nd2 S8 144.74(16) . .
N8 Nd2 S8 130.05(16) 2_656 .
N6 Nd2 S8 68.78(17) . .
S6 Nd2 S8 73.14(7) . .
S7 Nd2 S8 59.69(6) . .
S5 Nd2 S8 120.66(7) . .
C41 Cl4 C41 20(10) . 2_855
C41 Cl4 Cl5 48(3) . 2_855
C41 Cl4 Cl5 46.9(15) 2_855 2_855
C41 Cl4 Cl5 45(2) . .
C41 Cl4 Cl5 45(2) 2_855 .
Cl5 Cl4 Cl5 91.0(6) 2_855 .
C41 Cl5 C41 25(8) . 2_855
C41 Cl5 Cl4 53.9(11) . 2_855
C41 Cl5 Cl4 39(3) 2_855 2_855
C41 Cl5 Cl4 37(3) . .
C41 Cl5 Cl4 52.0(11) 2_855 .
Cl4 Cl5 Cl4 89.0(6) 2_855 .
C17 S1 Nd1 89.1(3) . .
C17 S2 Nd1 89.9(3) . .
C14 S3 Nd1 89.7(3) . .
C14 S4 Nd1 90.1(3) . .
C20 S5 Nd2 90.9(4) . .
C20 S6 Nd2 91.4(4) . .
C23 S7 Nd2 90.9(3) . .
C23 S8 Nd2 90.8(3) . .
C6 O1 Nd1 125.5(5) . .
C6 O1 Nd1 121.0(5) . 2_665
Nd1 O1 Nd1 113.3(2) . 2_665
C32 O2 Nd2 125.0(5) . .
C32 O2 Nd2 118.8(5) . 2_656
Nd2 O2 Nd2 116.1(2) . 2_656
C26 O3 Nd2 126.3(6) . .
C1 N1 C5 117.9(7) . .
C1 N1 Nd1 124.0(6) . .
C5 N1 Nd1 118.2(5) . .
C6 N2 N3 111.0(7) . .
C7 N3 N2 116.5(7) . .
C7 N3 Nd1 123.9(6) . 2_665
N2 N3 Nd1 119.4(5) . 2_665
C14 N4 C16 122.4(10) . .
C14 N4 C15 122.0(9) . .
C16 N4 C15 115.6(9) . .
C17 N5 C18 122.8(10) . .
C17 N5 C19 122.0(9) . .
C18 N5 C19 115.1(10) . .
C27 N6 C31 117.5(8) . .
C27 N6 Nd2 124.2(7) . .
C31 N6 Nd2 118.0(5) . .
C32 N7 N8 111.2(7) . .
C33 N8 N7 114.9(7) . .
C33 N8 Nd2 126.4(6) . 2_656
N7 N8 Nd2 118.4(5) . 2_656
C20 N9 C21 121.7(11) . .
C20 N9 C22 122.5(12) . .
C21 N9 C22 115.7(11) . .
C23 N10 C25 121.2(9) . .
C23 N10 C24 122.0(8) . .
C25 N10 C24 116.7(8) . .
N1 C1 C2 123.8(9) . .
N1 C1 H1 118.1 . .
C2 C1 H1 118.1 . .
C3 C2 C1 118.7(10) . .
C3 C2 H2 120.7 . .
C1 C2 H2 120.7 . .
C2 C3 C4 118.6(10) . .
C2 C3 H3 120.7 . .
C4 C3 H3 120.7 . .
C5 C4 C3 118.3(9) . .
C5 C4 H4 120.8 . .
C3 C4 H4 120.8 . .
N1 C5 C4 122.6(8) . .
N1 C5 C6 115.4(7) . .
C4 C5 C6 121.9(8) . .
O1 C6 N2 125.6(8) . .
O1 C6 C5 117.8(7) . .
N2 C6 C5 116.6(7) . .
N3 C7 C8 133.4(8) . .
N3 C7 H7 113.3 . .
C8 C7 H7 113.3 . .
C9 C8 C13 120.2(9) . .
C9 C8 C7 126.7(8) . .
C13 C8 C7 113.2(8) . .
C8 C9 C10 118.0(9) . .
C8 C9 H9 121.0 . .
C10 C9 H9 121.0 . .
C11 C10 C9 121.8(10) . .
C11 C10 H10 119.1 . .
C9 C10 H10 119.1 . .
C12 C11 C10 119.8(9) . .
C12 C11 H11 120.1 . .
C10 C11 H11 120.1 . .
C11 C12 C13 119.7(9) . .
C11 C12 H12 120.2 . .
C13 C12 H12 120.2 . .
C12 C13 C8 120.6(10) . .
C12 C13 H13 119.7 . .
C8 C13 H13 119.7 . .
N4 C14 S4 120.6(8) . .
N4 C14 S3 120.8(8) . .
S4 C14 S3 118.6(5) . .
N4 C15 H15A 109.5 . .
N4 C15 H15B 109.5 . .
H15A C15 H15B 109.5 . .
N4 C15 H15C 109.5 . .
H15A C15 H15C 109.5 . .
H15B C15 H15C 109.5 . .
N4 C16 H16A 109.5 . .
N4 C16 H16B 109.5 . .
H16A C16 H16B 109.5 . .
N4 C16 H16C 109.5 . .
H16A C16 H16C 109.5 . .
H16B C16 H16C 109.5 . .
N5 C17 S1 120.2(7) . .
N5 C17 S2 120.0(7) . .
S1 C17 S2 119.7(5) . .
N5 C18 H18A 109.5 . .
N5 C18 H18B 109.5 . .
H18A C18 H18B 109.5 . .
N5 C18 H18C 109.5 . .
H18A C18 H18C 109.5 . .
H18B C18 H18C 109.5 . .
N5 C19 H19A 109.5 . .
N5 C19 H19B 109.5 . .
H19A C19 H19B 109.5 . .
N5 C19 H19C 109.5 . .
H19A C19 H19C 109.5 . .
H19B C19 H19C 109.5 . .
N9 C20 S5 122.8(9) . .
N9 C20 S6 119.8(9) . .
S5 C20 S6 117.3(6) . .
N9 C21 H21A 109.5 . .
N9 C21 H21B 109.5 . .
H21A C21 H21B 109.5 . .
N9 C21 H21C 109.5 . .
H21A C21 H21C 109.5 . .
H21B C21 H21C 109.5 . .
N9 C22 H22A 109.5 . .
N9 C22 H22B 109.5 . .
H22A C22 H22B 109.5 . .
N9 C22 H22C 109.5 . .
H22A C22 H22C 109.5 . .
H22B C22 H22C 109.5 . .
N10 C23 S8 122.1(7) . .
N10 C23 S7 119.3(7) . .
S8 C23 S7 118.6(5) . .
N10 C24 H24A 109.5 . .
N10 C24 H24B 109.5 . .
H24A C24 H24B 109.5 . .
N10 C24 H24C 109.5 . .
H24A C24 H24C 109.5 . .
H24B C24 H24C 109.5 . .
N10 C25 H25A 109.5 . .
N10 C25 H25B 109.5 . .
H25A C25 H25B 109.5 . .
N10 C25 H25C 109.5 . .
H25A C25 H25C 109.5 . .
H25B C25 H25C 109.5 . .
O3 C26 H26A 109.5 . .
O3 C26 H26B 109.5 . .
H26A C26 H26B 109.5 . .
O3 C26 H26C 109.5 . .
H26A C26 H26C 109.5 . .
H26B C26 H26C 109.5 . .
N6 C27 C28 123.3(10) . .
N6 C27 H27 118.4 . .
C28 C27 H27 118.4 . .
C29 C28 C27 118.8(9) . .
C29 C28 H28 120.6 . .
C27 C28 H28 120.6 . .
C30 C29 C28 118.0(10) . .
C30 C29 H29 121.0 . .
C28 C29 H29 121.0 . .
C29 C30 C31 121.4(10) . .
C29 C30 H30 119.3 . .
C31 C30 H30 119.3 . .
N6 C31 C30 121.0(8) . .
N6 C31 C32 115.4(7) . .
C30 C31 C32 123.6(8) . .
N7 C32 O2 127.9(7) . .
N7 C32 C31 114.9(7) . .
O2 C32 C31 117.2(7) . .
N8 C33 C34 133.2(8) . .
N8 C33 H33 113.4 . .
C34 C33 H33 113.4 . .
C35 C34 C39 118.8(8) . .
C35 C34 C33 126.4(8) . .
C39 C34 C33 114.9(8) . .
C36 C35 C34 120.3(9) . .
C36 C35 H35 119.8 . .
C34 C35 H35 119.8 . .
C37 C36 C35 119.9(10) . .
C37 C36 H36 120.0 . .
C35 C36 H36 120.0 . .
C36 C37 C38 121.7(9) . .
C36 C37 H37 119.2 . .
C38 C37 H37 119.2 . .
C39 C38 C37 118.5(9) . .
C39 C38 H38 120.8 . .
C37 C38 H38 120.8 . .
C38 C39 C34 120.8(9) . .
C38 C39 H39 119.6 . .
C34 C39 H39 119.6 . .
Cl2 C40 Cl3 111.2(8) . .
Cl2 C40 Cl1 110.5(7) . .
Cl3 C40 Cl1 111.1(7) . .
Cl2 C40 H40 108.0 . .
Cl3 C40 H40 108.0 . .
Cl1 C40 H40 108.0 . .
C41 C41 Cl4 117(10) 2_855 .
C41 C41 Cl5 78(7) 2_855 .
Cl4 C41 Cl5 98(4) . .
C41 C41 Cl5 77(10) 2_855 2_855
Cl4 C41 Cl5 93(6) . 2_855
Cl5 C41 Cl5 155(8) . 2_855
C41 C41 Cl4 43(10) 2_855 2_855
Cl4 C41 Cl4 160(10) . 2_855
Cl5 C41 Cl4 79.2(15) . 2_855
Cl5 C41 Cl4 82.6(18) 2_855 2_855

loop_
_geom_bond_atom_site_label_1
_geom_bond_atom_site_label_2
_geom_bond_distance
_geom_bond_site_symmetry_2
Nd1 O1 2.430(5) .
Nd1 O1 2.432(5) 2_665
Nd1 N3 2.573(7) 2_665
Nd1 N1 2.629(7) .
Nd1 S4 2.889(2) .
Nd1 S2 2.895(2) .
Nd1 S3 2.898(2) .
Nd1 S1 2.920(2) .
Nd1 Nd1 4.0616(8) 2_665
Nd2 O2 2.456(5) .
Nd2 O2 2.484(5) 2_656
Nd2 O3 2.525(6) .
Nd2 N8 2.624(7) 2_656
Nd2 N6 2.637(8) .
Nd2 S6 2.941(2) .
Nd2 S7 2.970(2) .
Nd2 S5 2.973(2) .
Nd2 S8 2.985(2) .
Cl1 C40 1.751(13) .
Cl2 C40 1.715(14) .
Cl3 C40 1.739(14) .
Cl4 C41 1.35(8) .
Cl4 C41 1.77(3) 2_855
Cl4 Cl5 2.150(19) 2_855
Cl4 Cl5 2.23(2) .
Cl5 C41 1.60(4) .
Cl5 C41 1.60(6) 2_855
Cl5 Cl4 2.150(19) 2_855
S1 C17 1.712(10) .
S2 C17 1.716(9) .
S3 C14 1.725(9) .
S4 C14 1.719(11) .
S5 C20 1.701(11) .
S6 C20 1.731(11) .
S7 C23 1.732(9) .
S8 C23 1.714(9) .
O1 C6 1.312(10) .
O1 Nd1 2.432(5) 2_665
O2 C32 1.307(9) .
O2 Nd2 2.484(5) 2_656
O3 C26 1.422(12) .
N1 C1 1.325(11) .
N1 C5 1.344(10) .
N2 C6 1.329(11) .
N2 N3 1.409(9) .
N3 C7 1.285(10) .
N3 Nd1 2.573(7) 2_665
N4 C14 1.324(12) .
N4 C16 1.440(15) .
N4 C15 1.468(15) .
N5 C17 1.332(12) .
N5 C18 1.455(14) .
N5 C19 1.469(15) .
N6 C27 1.326(11) .
N6 C31 1.348(12) .
N7 C32 1.281(11) .
N7 N8 1.397(10) .
N8 C33 1.299(11) .
N8 Nd2 2.624(7) 2_656
N9 C20 1.318(13) .
N9 C21 1.438(17) .
N9 C22 1.445(18) .
N10 C23 1.325(11) .
N10 C25 1.446(13) .
N10 C24 1.480(13) .
C1 C2 1.398(14) .
C1 H1 0.9500 .
C2 C3 1.370(15) .
C2 H2 0.9500 .
C3 C4 1.414(15) .
C3 H3 0.9500 .
C4 C5 1.397(12) .
C4 H4 0.9500 .
C5 C6 1.462(11) .
C7 C8 1.453(11) .
C7 H7 0.9500 .
C8 C9 1.401(13) .
C8 C13 1.411(13) .
C9 C10 1.413(14) .
C9 H9 0.9500 .
C10 C11 1.399(15) .
C10 H10 0.9500 .
C11 C12 1.385(15) .
C11 H11 0.9500 .
C12 C13 1.404(14) .
C12 H12 0.9500 .
C13 H13 0.9500 .
C15 H15A 0.9800 .
C15 H15B 0.9800 .
C15 H15C 0.9800 .
C16 H16A 0.9800 .
C16 H16B 0.9800 .
C16 H16C 0.9800 .
C18 H18A 0.9800 .
C18 H18B 0.9800 .
C18 H18C 0.9800 .
C19 H19A 0.9800 .
C19 H19B 0.9800 .
C19 H19C 0.9800 .
C21 H21A 0.9800 .
C21 H21B 0.9800 .
C21 H21C 0.9800 .
C22 H22A 0.9800 .
C22 H22B 0.9800 .
C22 H22C 0.9800 .
C24 H24A 0.9800 .
C24 H24B 0.9800 .
C24 H24C 0.9800 .
C25 H25A 0.9800 .
C25 H25B 0.9800 .
C25 H25C 0.9800 .
C26 H26A 0.9800 .
C26 H26B 0.9800 .
C26 H26C 0.9800 .
C27 C28 1.391(15) .
C27 H27 0.9500 .
C28 C29 1.363(16) .
C28 H28 0.9500 .
C29 C30 1.353(14) .
C29 H29 0.9500 .
C30 C31 1.376(12) .
C30 H30 0.9500 .
C31 C32 1.502(11) .
C33 C34 1.477(12) .
C33 H33 0.9500 .
C34 C35 1.390(13) .
C34 C39 1.404(12) .
C35 C36 1.387(13) .
C35 H35 0.9500 .
C36 C37 1.360(15) .
C36 H36 0.9500 .
C37 C38 1.392(15) .
C37 H37 0.9500 .
C38 C39 1.386(13) .
C38 H38 0.9500 .
C39 H39 0.9500 .
C40 H40 1.0000 .
C41 C41 0.7(2) 2_855
C41 Cl5 1.60(6) 2_855
C41 Cl4 1.77(3) 2_855

loop_
_geom_torsion_atom_site_label_1
_geom_torsion_atom_site_label_2
_geom_torsion_atom_site_label_3
_geom_torsion_atom_site_label_4
_geom_torsion
_geom_torsion_site_symmetry_1
_geom_torsion_site_symmetry_2
_geom_torsion_site_symmetry_3
_geom_torsion_site_symmetry_4
C6 N2 N3 C7 -178.9(8) . . . .
C6 N2 N3 Nd1 -3.0(9) . . . 2_665
C32 N7 N8 C33 -174.4(8) . . . .
C32 N7 N8 Nd2 10.9(9) . . . 2_656
C5 N1 C1 C2 3.9(16) . . . .
Nd1 N1 C1 C2 -175.5(9) . . . .
N1 C1 C2 C3 -4.0(19) . . . .
C1 C2 C3 C4 1.3(18) . . . .
C2 C3 C4 C5 1.1(17) . . . .
C1 N1 C5 C4 -1.2(14) . . . .
Nd1 N1 C5 C4 178.3(7) . . . .
C1 N1 C5 C6 -179.2(8) . . . .
Nd1 N1 C5 C6 0.2(10) . . . .
C3 C4 C5 N1 -1.2(15) . . . .
C3 C4 C5 C6 176.7(9) . . . .
Nd1 O1 C6 N2 179.7(6) . . . .
Nd1 O1 C6 N2 4.7(11) 2_665 . . .
Nd1 O1 C6 C5 -2.5(10) . . . .
Nd1 O1 C6 C5 -177.5(5) 2_665 . . .
N3 N2 C6 O1 -0.9(12) . . . .
N3 N2 C6 C5 -178.7(7) . . . .
N1 C5 C6 O1 1.4(11) . . . .
C4 C5 C6 O1 -176.7(8) . . . .
N1 C5 C6 N2 179.3(8) . . . .
C4 C5 C6 N2 1.3(13) . . . .
N2 N3 C7 C8 -0.3(15) . . . .
Nd1 N3 C7 C8 -176.0(8) 2_665 . . .
N3 C7 C8 C9 -2.9(17) . . . .
N3 C7 C8 C13 176.5(10) . . . .
C13 C8 C9 C10 -0.4(14) . . . .
C7 C8 C9 C10 179.0(9) . . . .
C8 C9 C10 C11 0.1(16) . . . .
C9 C10 C11 C12 0.2(17) . . . .
C10 C11 C12 C13 -0.2(17) . . . .
C11 C12 C13 C8 -0.2(16) . . . .
C9 C8 C13 C12 0.5(15) . . . .
C7 C8 C13 C12 -179.0(9) . . . .
C16 N4 C14 S4 0.4(13) . . . .
C15 N4 C14 S4 178.3(7) . . . .
C16 N4 C14 S3 -179.8(8) . . . .
C15 N4 C14 S3 -1.9(13) . . . .
Nd1 S4 C14 N4 177.4(7) . . . .
Nd1 S4 C14 S3 -2.4(5) . . . .
Nd1 S3 C14 N4 -177.4(7) . . . .
Nd1 S3 C14 S4 2.4(5) . . . .
C18 N5 C17 S1 -4.7(14) . . . .
C19 N5 C17 S1 -179.4(9) . . . .
C18 N5 C17 S2 177.5(9) . . . .
C19 N5 C17 S2 2.7(14) . . . .
Nd1 S1 C17 N5 -178.6(8) . . . .
Nd1 S1 C17 S2 -0.8(5) . . . .
Nd1 S2 C17 N5 178.6(8) . . . .
Nd1 S2 C17 S1 0.8(5) . . . .
C21 N9 C20 S5 2.1(17) . . . .
C22 N9 C20 S5 179.4(10) . . . .
C21 N9 C20 S6 -179.3(10) . . . .
C22 N9 C20 S6 -2.0(16) . . . .
Nd2 S5 C20 N9 -171.8(9) . . . .
Nd2 S5 C20 S6 9.6(6) . . . .
Nd2 S6 C20 N9 171.6(9) . . . .
Nd2 S6 C20 S5 -9.7(6) . . . .
C25 N10 C23 S8 -2.7(13) . . . .
C24 N10 C23 S8 -177.8(8) . . . .
C25 N10 C23 S7 177.6(8) . . . .
C24 N10 C23 S7 2.5(12) . . . .
Nd2 S8 C23 N10 179.0(7) . . . .
Nd2 S8 C23 S7 -1.3(5) . . . .
Nd2 S7 C23 N10 -179.0(7) . . . .
Nd2 S7 C23 S8 1.3(5) . . . .
C31 N6 C27 C28 -1.0(15) . . . .
Nd2 N6 C27 C28 172.3(8) . . . .
N6 C27 C28 C29 0.2(17) . . . .
C27 C28 C29 C30 -0.7(17) . . . .
C28 C29 C30 C31 2.0(16) . . . .
C27 N6 C31 C30 2.3(13) . . . .
Nd2 N6 C31 C30 -171.4(7) . . . .
C27 N6 C31 C32 -179.4(8) . . . .
Nd2 N6 C31 C32 6.9(10) . . . .
C29 C30 C31 N6 -2.9(15) . . . .
C29 C30 C31 C32 179.0(9) . . . .
N8 N7 C32 O2 1.4(12) . . . .
N8 N7 C32 C31 -179.3(7) . . . .
Nd2 O2 C32 N7 169.2(7) . . . .
Nd2 O2 C32 N7 -13.8(11) 2_656 . . .
Nd2 O2 C32 C31 -10.1(10) . . . .
Nd2 O2 C32 C31 166.9(5) 2_656 . . .
N6 C31 C32 N7 -178.1(8) . . . .
C30 C31 C32 N7 0.1(13) . . . .
N6 C31 C32 O2 1.3(11) . . . .
C30 C31 C32 O2 179.5(8) . . . .
N7 N8 C33 C34 3.3(14) . . . .
Nd2 N8 C33 C34 177.4(7) 2_656 . . .
N8 C33 C34 C35 3.5(16) . . . .
N8 C33 C34 C39 -178.5(9) . . . .
C39 C34 C35 C36 0.1(14) . . . .
C33 C34 C35 C36 178.1(9) . . . .
C34 C35 C36 C37 -0.4(16) . . . .
C35 C36 C37 C38 0.1(17) . . . .
C36 C37 C38 C39 0.5(16) . . . .
C37 C38 C39 C34 -0.8(15) . . . .
C35 C34 C39 C38 0.5(14) . . . .
C33 C34 C39 C38 -177.7(9) . . . .
Cl5 Cl4 C41 C41 77(13) 2_855 . . 2_855
Cl5 Cl4 C41 C41 -80(10) . . . 2_855
C41 Cl4 C41 Cl5 80(10) 2_855 . . .
Cl5 Cl4 C41 Cl5 158(13) 2_855 . . .
C41 Cl4 C41 Cl5 -77(13) 2_855 . . 2_855
Cl5 Cl4 C41 Cl5 -158(13) . . . 2_855
C41 Cl4 C41 Cl4 -0.01(3) 2_855 . . 2_855
Cl5 Cl4 C41 Cl4 77(13) 2_855 . . 2_855
Cl5 Cl4 C41 Cl4 -80(10) . . . 2_855
Cl4 Cl5 C41 C41 -44(19) 2_855 . . 2_855
Cl4 Cl5 C41 C41 116(32) . . . 2_855
C41 Cl5 C41 Cl4 -116(32) 2_855 . . .
Cl4 Cl5 C41 Cl4 -160(13) 2_855 . . .
C41 Cl5 C41 Cl5 0.01(2) 2_855 . . 2_855
Cl4 Cl5 C41 Cl5 -44(19) 2_855 . . 2_855
Cl4 Cl5 C41 Cl5 116(32) . . . 2_855
C41 Cl5 C41 Cl4 44(19) 2_855 . . 2_855
Cl4 Cl5 C41 Cl4 160(13) . . . 2_855
